data_4324817
loop_
_publ_author_name
'Margarita A. Gonzalez'
'Nicole L. Fry'
'Richard Burt'
'Riddhi Davda'
'Adrian Hobbs'
'Pradip K. Mascharak'

_publ_section_title
;
 Designed Iron Carbonyls as Carbon Monoxide (CO) Releasing Molecules:
 Rapid CO Release and Delivery to Myoglobin in Aqueous Buffer, and
 Vasorelaxation of Mouse Aorta
;
_journal_name_full 'Inorganic Chemistry'
_journal_page_first 3127
_journal_page_last 3134
_journal_paper_doi 10.1021/ic2000848
_journal_volume 50
_journal_year 2011
_chemical_formula_sum 'C21 H21 B2 F8 Fe N5 O'
_chemical_formula_weight 588.90
_chemical_name_systematic
; 

 ? 

;
_space_group_IT_number 29
_symmetry_cell_setting orthorhombic
_symmetry_space_group_name_Hall 'P 2c -2ac'
_symmetry_space_group_name_H-M 'P c a 21'
_atom_sites_solution_hydrogens geom
_atom_sites_solution_primary direct
_atom_sites_solution_secondary difmap
_audit_creation_method SHELXL-97
_cell_angle_alpha 90.00
_cell_angle_beta 90.00
_cell_angle_gamma 90.00
_cell_formula_units_Z 4
_cell_length_a 12.9790(5)
_cell_length_b 12.2232(5)
_cell_length_c 15.0473(5)
_cell_measurement_reflns_used 39694
_cell_measurement_temperature 150(2)
_cell_measurement_theta_max 29.02
_cell_measurement_theta_min 1.82
_cell_volume 2387.18(16)
_computing_cell_refinement 'Bruker SAINT v7.60A'
_computing_data_collection 'Bruker APEX2 v2010.3.0'
_computing_data_reduction 'Bruker SAINT v7.60A'
_computing_molecular_graphics 'Bruker SHELXTL v6.14'
_computing_publication_material 'Bruker SHELXTL v6.14'
_computing_structure_refinement 'Bruker SHELXTL v6.14'
_computing_structure_solution 'Bruker SHELXTL v6.14'
_diffrn_ambient_temperature 150(2)
_diffrn_measured_fraction_theta_full 1.000
_diffrn_measured_fraction_theta_max 1.000
_diffrn_measurement_device_type 'Bruker APEXII'
_diffrn_measurement_method 'omega scans'
_diffrn_radiation_monochromator 'Si-<111> channel cut crystal'
_diffrn_radiation_source synchrotron
_diffrn_radiation_type synchrotron
_diffrn_radiation_wavelength 0.77490
_diffrn_reflns_av_R_equivalents 0.0638
_diffrn_reflns_av_sigmaI/netI 0.0391
_diffrn_reflns_limit_h_max 16
_diffrn_reflns_limit_h_min -16
_diffrn_reflns_limit_k_max 15
_diffrn_reflns_limit_k_min -15
_diffrn_reflns_limit_l_max 18
_diffrn_reflns_limit_l_min -18
_diffrn_reflns_number 39694
_diffrn_reflns_theta_full 29.02
_diffrn_reflns_theta_max 29.02
_diffrn_reflns_theta_min 1.82
_exptl_absorpt_coefficient_mu 0.852
_exptl_absorpt_correction_T_max 0.7458
_exptl_absorpt_correction_T_min 0.6675
_exptl_absorpt_correction_type empirical
_exptl_absorpt_process_details SADABS
_exptl_crystal_colour colorless
_exptl_crystal_density_diffrn 1.639
_exptl_crystal_description block
_exptl_crystal_F_000 1192
_exptl_crystal_size_max 0.04
_exptl_crystal_size_mid 0.03
_exptl_crystal_size_min 0.03
_refine_diff_density_max 0.817
_refine_diff_density_min -0.544
_refine_diff_density_rms 0.086
_refine_ls_abs_structure_details 'Flack H D (1983), Acta Cryst. A39, 876-881'
_refine_ls_abs_structure_Flack 0.34(3)
_refine_ls_extinction_method none
_refine_ls_goodness_of_fit_ref 1.036
_refine_ls_hydrogen_treatment constr
_refine_ls_matrix_type full
_refine_ls_number_parameters 344
_refine_ls_number_reflns 4922
_refine_ls_number_restraints 1
_refine_ls_restrained_S_all 1.036
_refine_ls_R_factor_all 0.0833
_refine_ls_R_factor_gt 0.0648
_refine_ls_shift/su_max 0.000
_refine_ls_shift/su_mean 0.000
_refine_ls_structure_factor_coef Fsqd
_refine_ls_weighting_details 'calc w=1/[\s^2^(Fo^2^)+(0.1196P)^2^+2.6796P] where P=(Fo^2^+2Fc^2^)/3'
_refine_ls_weighting_scheme calc
_refine_ls_wR_factor_gt 0.1766
_refine_ls_wR_factor_ref 0.1952
_reflns_number_gt 3902
_reflns_number_total 4922
_reflns_threshold_expression >2sigma(I)
_cod_data_source_file ic2000848_si_002.cif
_cod_data_source_block ucsc008c
_cod_database_code 4324817

loop_
_symmetry_equiv_pos_as_xyz
'x, y, z'
'-x, -y, z+1/2'
'-x+1/2, y, z+1/2'
'x+1/2, -y, z'

loop_
_atom_site_label
_atom_site_type_symbol
_atom_site_fract_x
_atom_site_fract_y
_atom_site_fract_z
_atom_site_U_iso_or_equiv
_atom_site_adp_type
_atom_site_occupancy
_atom_site_symmetry_multiplicity
_atom_site_calc_flag
_atom_site_refinement_flags
Fe1 Fe 0.34878(5) 0.23119(6) 0.64178(7) 0.0387(2) Uani 1 1 d .
O1 O 0.2814(5) 0.1224(5) 0.8050(4) 0.091(2) Uani 1 1 d .
N1 N 0.3235(4) 0.0966(4) 0.5734(3) 0.0431(11) Uani 1 1 d .
N2 N 0.3395(4) 0.3742(5) 0.7014(3) 0.0448(11) Uani 1 1 d .
N3 N 0.2125(4) 0.2799(4) 0.5935(4) 0.0475(12) Uani 1 1 d .
N4 N 0.4026(4) 0.2967(4) 0.5350(3) 0.0486(12) Uani 1 1 d .
N5 N 0.4992(4) 0.2087(5) 0.6632(3) 0.0505(14) Uani 1 1 d .
C1 C 0.3884(5) 0.0182(6) 0.5544(4) 0.0559(16) Uani 1 1 d .
H1A H 0.4558 0.0238 0.5787 0.067 Uiso 1 1 calc R
C2 C 0.3678(7) -0.0717(6) 0.5023(5) 0.0621(18) Uani 1 1 d .
H2A H 0.4181 -0.1259 0.4896 0.075 Uiso 1 1 calc R
C3 C 0.2668(7) -0.0771(6) 0.4693(5) 0.071(2) Uani 1 1 d .
H3A H 0.2472 -0.1373 0.4331 0.085 Uiso 1 1 calc R
C4 C 0.1960(6) 0.0023(6) 0.4881(4) 0.064(2) Uani 1 1 d .
H4A H 0.1276 -0.0025 0.4658 0.076 Uiso 1 1 calc R
C5 C 0.2263(5) 0.0906(5) 0.5409(4) 0.0532(15) Uani 1 1 d .
C6 C 0.1546(5) 0.1784(7) 0.5698(6) 0.065(2) Uani 1 1 d .
H6A H 0.1147 0.1531 0.6220 0.078 Uiso 1 1 calc R
H6B H 0.1054 0.1947 0.5213 0.078 Uiso 1 1 calc R
C7 C 0.1626(5) 0.3445(6) 0.6639(5) 0.060(2) Uani 1 1 d .
H7A H 0.1323 0.2952 0.7091 0.072 Uiso 1 1 calc R
H7B H 0.1067 0.3897 0.6384 0.072 Uiso 1 1 calc R
C8 C 0.2424(5) 0.4162(5) 0.7055(4) 0.0514(15) Uani 1 1 d .
C9 C 0.2247(6) 0.5138(6) 0.7493(5) 0.068(2) Uani 1 1 d .
H9A H 0.1565 0.5417 0.7523 0.082 Uiso 1 1 calc R
C10 C 0.3022(7) 0.5709(6) 0.7882(6) 0.070(2) Uani 1 1 d .
H10A H 0.2890 0.6372 0.8191 0.084 Uiso 1 1 calc R
C11 C 0.3999(7) 0.5297(7) 0.7813(5) 0.072(2) Uani 1 1 d .
H11A H 0.4570 0.5690 0.8045 0.086 Uiso 1 1 calc R
C12 C 0.4138(5) 0.4322(6) 0.7410(5) 0.0643(19) Uani 1 1 d .
H12A H 0.4815 0.4026 0.7407 0.077 Uiso 1 1 calc R
C13 C 0.2339(6) 0.3511(7) 0.5146(5) 0.070(2) Uani 1 1 d .
H13A H 0.1748 0.3461 0.4731 0.084 Uiso 1 1 calc R
H13B H 0.2388 0.4280 0.5347 0.084 Uiso 1 1 calc R
C14 C 0.3246(6) 0.3241(8) 0.4681(5) 0.071(2) Uani 1 1 d .
H14A H 0.3478 0.3869 0.4316 0.085 Uiso 1 1 calc R
H14B H 0.3123 0.2609 0.4284 0.085 Uiso 1 1 calc R
C15 C 0.5015(5) 0.3049(6) 0.5268(5) 0.0567(16) Uani 1 1 d .
H15A H 0.5339 0.3387 0.4772 0.068 Uiso 1 1 calc R
C16 C 0.5567(5) 0.2587(6) 0.5985(6) 0.0617(19) Uani 1 1 d .
C17 C 0.6647(6) 0.2570(8) 0.6045(8) 0.094(4) Uani 1 1 d .
H17A H 0.7045 0.2950 0.5614 0.113 Uiso 1 1 calc R
C18 C 0.7125(7) 0.2027(10) 0.6700(10) 0.118(6) Uani 1 1 d .
H18A H 0.7856 0.2003 0.6728 0.142 Uiso 1 1 calc R
C19 C 0.6540(8) 0.1507(10) 0.7327(8) 0.110(5) Uani 1 1 d .
H19A H 0.6866 0.1107 0.7789 0.132 Uiso 1 1 calc R
C20 C 0.5441(6) 0.1564(7) 0.7292(6) 0.073(2) Uani 1 1 d .
H20A H 0.5036 0.1226 0.7741 0.088 Uiso 1 1 calc R
C21 C 0.3056(5) 0.1652(6) 0.7424(4) 0.0535(15) Uani 1 1 d .
B1 B 0.5211(6) 0.1415(7) 0.3097(6) 0.0585(19) Uani 1 1 d .
F1 F 0.5169(9) 0.1191(8) 0.2270(5) 0.177(4) Uani 1 1 d .
F2 F 0.4978(5) 0.0625(6) 0.3698(5) 0.123(3) Uani 1 1 d .
F3 F 0.4503(6) 0.2250(7) 0.3218(5) 0.136(3) Uani 1 1 d .
F4 F 0.6121(5) 0.1904(7) 0.3391(7) 0.148(4) Uani 1 1 d .
B2 B -0.0711(7) 0.3761(7) 0.4690(7) 0.068(3) Uani 1 1 d .
F5 F -0.0195(7) 0.2958(6) 0.4203(5) 0.125(3) Uani 1 1 d .
F6 F -0.0496(8) 0.3570(15) 0.5466(6) 0.249(8) Uani 1 1 d .
F7 F -0.1744(6) 0.3777(10) 0.4682(8) 0.196(5) Uani 1 1 d .
F8 F -0.0289(10) 0.4644(5) 0.4493(13) 0.328(12) Uani 1 1 d .

loop_
_atom_site_aniso_label
_atom_site_aniso_U_11
_atom_site_aniso_U_22
_atom_site_aniso_U_33
_atom_site_aniso_U_23
_atom_site_aniso_U_13
_atom_site_aniso_U_12
Fe1 0.0293(3) 0.0507(4) 0.0363(3) 0.0029(5) -0.0028(4) -0.0020(3)
O1 0.106(5) 0.110(5) 0.059(3) 0.046(3) 0.018(3) 0.035(4)
N1 0.042(2) 0.050(3) 0.038(2) 0.005(2) -0.005(2) -0.009(2)
N2 0.038(3) 0.060(3) 0.036(2) -0.003(2) 0.0001(19) 0.004(2)
N3 0.033(2) 0.060(3) 0.050(3) 0.018(2) -0.010(2) -0.008(2)
N4 0.046(3) 0.052(3) 0.048(3) -0.003(2) 0.009(2) -0.010(2)
N5 0.040(3) 0.061(3) 0.051(3) -0.019(2) -0.006(2) 0.008(2)
C1 0.053(4) 0.059(4) 0.055(4) -0.007(3) -0.002(3) -0.008(3)
C2 0.081(5) 0.048(4) 0.057(4) -0.002(3) -0.001(4) -0.016(3)
C3 0.096(6) 0.064(4) 0.053(4) -0.003(3) 0.002(4) -0.034(5)
C4 0.074(5) 0.071(5) 0.046(3) 0.017(3) -0.016(3) -0.042(4)
C5 0.051(4) 0.062(4) 0.047(3) 0.009(3) -0.006(3) -0.022(3)
C6 0.040(3) 0.068(5) 0.087(5) 0.015(4) -0.015(3) -0.018(3)
C7 0.033(3) 0.061(4) 0.085(6) 0.013(3) 0.002(3) 0.001(3)
C8 0.041(3) 0.051(3) 0.062(4) 0.017(3) 0.011(3) 0.003(3)
C9 0.054(4) 0.065(4) 0.085(5) 0.009(4) 0.020(4) 0.023(3)
C10 0.089(6) 0.051(4) 0.070(5) -0.002(3) 0.015(4) 0.003(4)
C11 0.074(5) 0.069(5) 0.072(5) -0.028(4) 0.004(4) -0.002(4)
C12 0.043(3) 0.073(5) 0.076(5) -0.030(4) -0.003(3) -0.004(3)
C13 0.063(4) 0.080(5) 0.067(4) 0.035(4) -0.023(4) -0.020(4)
C14 0.068(5) 0.093(6) 0.052(4) 0.025(4) -0.008(3) -0.019(4)
C15 0.046(3) 0.056(4) 0.068(4) -0.015(3) 0.018(3) -0.016(3)
C16 0.031(3) 0.068(4) 0.087(5) -0.038(4) 0.008(3) -0.006(3)
C17 0.035(4) 0.092(6) 0.154(10) -0.080(7) 0.012(5) -0.007(4)
C18 0.030(4) 0.154(10) 0.170(13) -0.109(10) -0.025(6) 0.025(5)
C19 0.064(6) 0.142(10) 0.123(9) -0.080(8) -0.061(6) 0.052(6)
C20 0.048(4) 0.095(6) 0.076(5) -0.040(4) -0.028(4) 0.028(4)
C21 0.052(3) 0.059(4) 0.050(3) 0.010(3) 0.004(3) 0.010(3)
B1 0.037(4) 0.075(5) 0.064(5) 0.020(4) -0.007(3) -0.003(3)
F1 0.295(13) 0.169(8) 0.066(4) -0.007(4) -0.020(5) 0.040(8)
F2 0.090(4) 0.145(6) 0.134(5) 0.087(5) -0.018(4) -0.031(4)
F3 0.112(5) 0.175(7) 0.122(6) 0.014(5) -0.009(4) 0.068(5)
F4 0.086(4) 0.142(6) 0.217(9) 0.080(6) -0.069(5) -0.040(4)
B2 0.061(5) 0.053(5) 0.090(7) 0.017(4) -0.036(5) -0.007(4)
F5 0.154(7) 0.097(4) 0.124(5) -0.030(4) 0.025(5) -0.027(4)
F6 0.152(8) 0.47(2) 0.128(7) -0.125(11) -0.078(6) 0.146(12)
F7 0.069(4) 0.270(12) 0.249(12) 0.105(10) -0.045(6) -0.014(6)
F8 0.277(13) 0.058(4) 0.65(3) 0.048(9) 0.344(18) 0.024(6)

loop_
_atom_type_symbol
_atom_type_description
_atom_type_scat_dispersion_real
_atom_type_scat_dispersion_imag
_atom_type_scat_source
C C 0.0040 0.0020 'International Tables Vol C Tables 4.2.6.8 and 6.1.1.4'
H H 0.0000 0.0000 'International Tables Vol C Tables 4.2.6.8 and 6.1.1.4'
N N 0.0076 0.0040 'International Tables Vol C Tables 4.2.6.8 and 6.1.1.4'
O O 0.0133 0.0073 'International Tables Vol C Tables 4.2.6.8 and 6.1.1.4'
B B 0.0020 0.0008 'International Tables Vol C Tables 4.2.6.8 and 6.1.1.4'
F F 0.0212 0.0124 'International Tables Vol C Tables 4.2.6.8 and 6.1.1.4'
Fe Fe 0.3584 0.9913 'International Tables Vol C Tables 4.2.6.8 and 6.1.1.4'

loop_
_geom_angle_atom_site_label_1
_geom_angle_atom_site_label_2
_geom_angle_atom_site_label_3
_geom_angle
C21 Fe1 N4 176.5(3)
C21 Fe1 N1 90.8(3)
N4 Fe1 N1 88.4(2)
C21 Fe1 N2 89.7(3)
N4 Fe1 N2 91.9(2)
N1 Fe1 N2 166.0(2)
C21 Fe1 N5 96.1(3)
N4 Fe1 N5 80.6(2)
N1 Fe1 N5 97.6(2)
N2 Fe1 N5 96.2(2)
C21 Fe1 N3 99.4(3)
N4 Fe1 N3 83.9(2)
N1 Fe1 N3 85.0(2)
N2 Fe1 N3 81.2(2)
N5 Fe1 N3 164.3(2)
C1 N1 C5 118.8(6)
C1 N1 Fe1 128.3(4)
C5 N1 Fe1 112.9(5)
C12 N2 C8 116.5(6)
C12 N2 Fe1 129.1(4)
C8 N2 Fe1 114.3(4)
C7 N3 C6 113.4(5)
C7 N3 C13 109.9(6)
C6 N3 C13 112.7(6)
C7 N3 Fe1 106.7(4)
C6 N3 Fe1 106.5(4)
C13 N3 Fe1 107.2(4)
C15 N4 C14 127.0(6)
C15 N4 Fe1 118.2(5)
C14 N4 Fe1 114.6(4)
C20 N5 C16 120.8(7)
C20 N5 Fe1 128.3(6)
C16 N5 Fe1 110.9(5)
N1 C1 C2 125.8(7)
N1 C1 H1A 117.1
C2 C1 H1A 117.1
C1 C2 C3 114.9(8)
C1 C2 H2A 122.5
C3 C2 H2A 122.5
C4 C3 C2 121.4(7)
C4 C3 H3A 119.3
C2 C3 H3A 119.3
C3 C4 C5 118.5(7)
C3 C4 H4A 120.8
C5 C4 H4A 120.8
N1 C5 C4 120.6(7)
N1 C5 C6 116.0(6)
C4 C5 C6 123.2(6)
C5 C6 N3 110.8(5)
C5 C6 H6A 109.5
N3 C6 H6A 109.5
C5 C6 H6B 109.5
N3 C6 H6B 109.5
H6A C6 H6B 108.1
N3 C7 C8 108.1(5)
N3 C7 H7A 110.1
C8 C7 H7A 110.1
N3 C7 H7B 110.1
C8 C7 H7B 110.1
H7A C7 H7B 108.4
N2 C8 C9 120.0(6)
N2 C8 C7 113.7(6)
C9 C8 C7 126.3(6)
C10 C9 C8 121.8(7)
C10 C9 H9A 119.1
C8 C9 H9A 119.1
C9 C10 C11 117.7(7)
C9 C10 H10A 121.2
C11 C10 H10A 121.2
C12 C11 C10 118.9(8)
C12 C11 H11A 120.6
C10 C11 H11A 120.5
N2 C12 C11 124.9(7)
N2 C12 H12A 117.5
C11 C12 H12A 117.5
C14 C13 N3 114.4(7)
C14 C13 H13A 108.7
N3 C13 H13A 108.7
C14 C13 H13B 108.7
N3 C13 H13B 108.7
H13A C13 H13B 107.6
C13 C14 N4 106.9(6)
C13 C14 H14A 110.4
N4 C14 H14A 110.4
C13 C14 H14B 110.4
N4 C14 H14B 110.4
H14A C14 H14B 108.6
N4 C15 C16 113.5(6)
N4 C15 H15A 123.2
C16 C15 H15A 123.2
N5 C16 C17 119.4(9)
N5 C16 C15 116.4(6)
C17 C16 C15 124.1(9)
C18 C17 C16 121.1(11)
C18 C17 H17A 119.4
C16 C17 H17A 119.4
C17 C18 C19 118.7(8)
C17 C18 H18A 120.7
C19 C18 H18A 120.7
C18 C19 C20 120.4(11)
C18 C19 H19A 119.8
C20 C19 H19A 119.8
N5 C20 C19 119.5(10)
N5 C20 H20A 120.3
C19 C20 H20A 120.3
O1 C21 Fe1 177.9(6)
F1 B1 F2 119.2(9)
F1 B1 F3 105.0(8)
F2 B1 F3 106.8(7)
F1 B1 F4 115.9(10)
F2 B1 F4 106.4(7)
F3 B1 F4 101.8(8)
F6 B2 F8 107.0(14)
F6 B2 F7 103.8(11)
F8 B2 F7 115.2(10)
F6 B2 F5 104.9(9)
F8 B2 F5 105.8(9)
F7 B2 F5 119.1(9)

loop_
_geom_bond_atom_site_label_1
_geom_bond_atom_site_label_2
_geom_bond_distance
Fe1 C21 1.805(7)
Fe1 N4 1.926(5)
Fe1 N1 1.968(5)
Fe1 N2 1.968(5)
Fe1 N5 1.998(5)
Fe1 N3 2.003(5)
O1 C21 1.122(8)
N1 C1 1.308(9)
N1 C5 1.355(8)
N2 C12 1.337(8)
N2 C8 1.363(8)
N3 C7 1.471(9)
N3 C6 1.494(9)
N3 C13 1.499(8)
N4 C15 1.293(8)
N4 C14 1.467(9)
N5 C20 1.317(10)
N5 C16 1.371(10)
C1 C2 1.376(9)
C1 H1A 0.9500
C2 C3 1.404(12)
C2 H2A 0.9500
C3 C4 1.367(12)
C3 H3A 0.9500
C4 C5 1.397(10)
C4 H4A 0.9500
C5 C6 1.486(11)
C6 H6A 0.9900
C6 H6B 0.9900
C7 C8 1.494(9)
C7 H7A 0.9900
C7 H7B 0.9900
C8 C9 1.383(10)
C9 C10 1.356(12)
C9 H9A 0.9500
C10 C11 1.369(12)
C10 H10A 0.9500
C11 C12 1.349(10)
C11 H11A 0.9500
C12 H12A 0.9500
C13 C14 1.408(12)
C13 H13A 0.9900
C13 H13B 0.9900
C14 H14A 0.9900
C14 H14B 0.9900
C15 C16 1.413(12)
C15 H15A 0.9500
C16 C17 1.404(10)
C17 C18 1.341(18)
C17 H17A 0.9500
C18 C19 1.368(19)
C18 H18A 0.9500
C19 C20 1.430(12)
C19 H19A 0.9500
C20 H20A 0.9500
B1 F1 1.275(12)
B1 F2 1.358(9)
B1 F3 1.385(11)
B1 F4 1.396(10)
B2 F6 1.223(13)
B2 F8 1.246(11)
B2 F7 1.341(11)
B2 F5 1.396(13)

loop_
_geom_torsion_atom_site_label_1
_geom_torsion_atom_site_label_2
_geom_torsion_atom_site_label_3
_geom_torsion_atom_site_label_4
_geom_torsion
C21 Fe1 N1 C1 -93.5(6)
N4 Fe1 N1 C1 83.1(6)
N2 Fe1 N1 C1 174.4(8)
N5 Fe1 N1 C1 2.8(6)
N3 Fe1 N1 C1 167.2(6)
C21 Fe1 N1 C5 89.0(4)
N4 Fe1 N1 C5 -94.4(4)
N2 Fe1 N1 C5 -3.1(11)
N5 Fe1 N1 C5 -174.7(4)
N3 Fe1 N1 C5 -10.3(4)
C21 Fe1 N2 C12 96.6(7)
N4 Fe1 N2 C12 -80.3(7)
N1 Fe1 N2 C12 -171.1(8)
N5 Fe1 N2 C12 0.5(7)
N3 Fe1 N2 C12 -163.8(7)
C21 Fe1 N2 C8 -80.1(5)
N4 Fe1 N2 C8 103.0(4)
N1 Fe1 N2 C8 12.1(12)
N5 Fe1 N2 C8 -176.3(4)
N3 Fe1 N2 C8 19.4(4)
C21 Fe1 N3 C7 54.6(4)
N4 Fe1 N3 C7 -126.5(4)
N1 Fe1 N3 C7 144.5(4)
N2 Fe1 N3 C7 -33.7(4)
N5 Fe1 N3 C7 -115.3(8)
C21 Fe1 N3 C6 -66.8(5)
N4 Fe1 N3 C6 112.1(5)
N1 Fe1 N3 C6 23.2(5)
N2 Fe1 N3 C6 -155.1(5)
N5 Fe1 N3 C6 123.3(8)
C21 Fe1 N3 C13 172.3(5)
N4 Fe1 N3 C13 -8.8(5)
N1 Fe1 N3 C13 -97.7(5)
N2 Fe1 N3 C13 84.1(5)
N5 Fe1 N3 C13 2.4(11)
C21 Fe1 N4 C15 -26(5)
N1 Fe1 N4 C15 -102.6(5)
N2 Fe1 N4 C15 91.3(5)
N5 Fe1 N4 C15 -4.6(5)
N3 Fe1 N4 C15 172.3(5)
C21 Fe1 N4 C14 149(5)
N1 Fe1 N4 C14 72.6(5)
N2 Fe1 N4 C14 -93.4(5)
N5 Fe1 N4 C14 170.6(6)
N3 Fe1 N4 C14 -12.5(5)
C21 Fe1 N5 C20 3.1(6)
N4 Fe1 N5 C20 -175.6(6)
N1 Fe1 N5 C20 -88.5(6)
N2 Fe1 N5 C20 93.5(6)
N3 Fe1 N5 C20 173.1(8)
C21 Fe1 N5 C16 -175.6(5)
N4 Fe1 N5 C16 5.7(4)
N1 Fe1 N5 C16 92.8(4)
N2 Fe1 N5 C16 -85.2(4)
N3 Fe1 N5 C16 -5.6(11)
C5 N1 C1 C2 0.9(10)
Fe1 N1 C1 C2 -176.5(5)
N1 C1 C2 C3 -1.1(10)
C1 C2 C3 C4 0.3(10)
C2 C3 C4 C5 0.5(10)
C1 N1 C5 C4 0.0(9)
Fe1 N1 C5 C4 177.8(4)
C1 N1 C5 C6 176.1(6)
Fe1 N1 C5 C6 -6.1(7)
C3 C4 C5 N1 -0.7(9)
C3 C4 C5 C6 -176.5(7)
N1 C5 C6 N3 26.0(9)
C4 C5 C6 N3 -158.0(6)
C7 N3 C6 C5 -148.7(6)
C13 N3 C6 C5 85.6(7)
Fe1 N3 C6 C5 -31.7(7)
C6 N3 C7 C8 158.6(5)
C13 N3 C7 C8 -74.2(6)
Fe1 N3 C7 C8 41.7(6)
C12 N2 C8 C9 -0.2(9)
Fe1 N2 C8 C9 177.0(5)
C12 N2 C8 C7 -177.1(6)
Fe1 N2 C8 C7 0.1(7)
N3 C7 C8 N2 -28.2(7)
N3 C7 C8 C9 155.1(6)
N2 C8 C9 C10 0.7(11)
C7 C8 C9 C10 177.2(7)
C8 C9 C10 C11 1.2(12)
C9 C10 C11 C12 -3.6(13)
C8 N2 C12 C11 -2.4(12)
Fe1 N2 C12 C11 -179.2(7)
C10 C11 C12 N2 4.4(14)
C7 N3 C13 C14 146.0(7)
C6 N3 C13 C14 -86.5(8)
Fe1 N3 C13 C14 30.4(8)
N3 C13 C14 N4 -39.9(9)
C15 N4 C14 C13 -153.6(7)
Fe1 N4 C14 C13 31.6(8)
C14 N4 C15 C16 -172.1(7)
Fe1 N4 C15 C16 2.5(8)
C20 N5 C16 C17 -2.1(9)
Fe1 N5 C16 C17 176.7(5)
C20 N5 C16 C15 174.9(6)
Fe1 N5 C16 C15 -6.2(7)
N4 C15 C16 N5 2.8(9)
N4 C15 C16 C17 179.7(6)
N5 C16 C17 C18 3.3(11)
C15 C16 C17 C18 -173.5(7)
C16 C17 C18 C19 -1.6(13)
C17 C18 C19 C20 -1.2(14)
C16 N5 C20 C19 -0.7(10)
Fe1 N5 C20 C19 -179.3(6)
C18 C19 C20 N5 2.4(13)
N4 Fe1 C21 O1 -4(24)
N1 Fe1 C21 O1 72(20)
N2 Fe1 C21 O1 -121(20)
N5 Fe1 C21 O1 -25(20)
N3 Fe1 C21 O1 157(20)
